data_4509600
loop_
_publ_author_name
'Andr\'e, V\^ania'
'Braga, Dario'
'Grepioni, Fabrizia'
'Duarte, M. Teresa'

_publ_section_title
;
 Crystal Forms of the Antibiotic 4-Aminosalicylic Acid: Solvates and
 Molecular Salts with Dioxane, Morpholine, and Piperazine
;
_journal_issue 12
_journal_name_full 'Crystal Growth &amp; Design'
_journal_page_first 5108
_journal_paper_doi 10.1021/cg900495s
_journal_volume 9
_journal_year 2009
_chemical_formula_sum 'C9 H11 N O4'
_chemical_formula_weight 197.19
_chemical_name_common ASA_Dioxane_solvate
_chemical_name_systematic
;
 ?
;
_space_group_IT_number 14
_symmetry_cell_setting monoclinic
_symmetry_space_group_name_Hall '-P 2ybc'
_symmetry_space_group_name_H-M 'P 1 21/c 1'
_atom_sites_solution_hydrogens geom
_atom_sites_solution_primary direct
_atom_sites_solution_secondary difmap
_audit_creation_method SHELXL-97
_cell_angle_alpha 90.00
_cell_angle_beta 110.612(2)
_cell_angle_gamma 90.00
_cell_formula_units_Z 4
_cell_length_a 13.8650(3)
_cell_length_b 6.7070(2)
_cell_length_c 10.5660(3)
_cell_measurement_reflns_used 2844
_cell_measurement_temperature 150(2)
_cell_measurement_theta_max 28.43
_cell_measurement_theta_min 3.14
_cell_volume 919.66(4)
_computing_cell_refinement 'Bruker SMART (Bruker, 2005)'
_computing_data_collection 'Bruker APEX2 (Bruker, 2005)'
_computing_data_reduction 'Bruker SAINT (Bruker, 2005)'
_computing_molecular_graphics 'ORTEP 3.2 (Farrugia, 1997) and Mercury 2.2'
_computing_structure_refinement 'SHELXL-97 (Sheldrick, 2008)'
_computing_structure_solution 'SIR 97 (Altomare et al, 1999)'
_diffrn_ambient_temperature 150(2)
_diffrn_measured_fraction_theta_full 0.984
_diffrn_measured_fraction_theta_max 0.984
_diffrn_measurement_device_type 'Bruker APEX-II CCD area detector'
_diffrn_measurement_method 'phi and omega scans'
_diffrn_radiation_monochromator graphite
_diffrn_radiation_source 'fine-focus sealed tube'
_diffrn_radiation_type MoK\a
_diffrn_radiation_wavelength 0.71069
_diffrn_reflns_av_R_equivalents 0.0499
_diffrn_reflns_av_sigmaI/netI 0.0468
_diffrn_reflns_limit_h_max 18
_diffrn_reflns_limit_h_min -18
_diffrn_reflns_limit_k_max 8
_diffrn_reflns_limit_k_min -8
_diffrn_reflns_limit_l_max 14
_diffrn_reflns_limit_l_min -10
_diffrn_reflns_number 12683
_diffrn_reflns_theta_full 28.43
_diffrn_reflns_theta_max 28.43
_diffrn_reflns_theta_min 3.14
_exptl_absorpt_coefficient_mu 0.113
_exptl_absorpt_correction_T_max 0.9955
_exptl_absorpt_correction_T_min 0.9756
_exptl_absorpt_correction_type none
_exptl_crystal_colour colourless
_exptl_crystal_density_diffrn 1.424
_exptl_crystal_density_meas ?
_exptl_crystal_density_method 'not measured'
_exptl_crystal_description plate
_exptl_crystal_F_000 416
_exptl_crystal_size_max 0.22
_exptl_crystal_size_mid 0.08
_exptl_crystal_size_min 0.04
_refine_diff_density_max 0.297
_refine_diff_density_min -0.196
_refine_diff_density_rms 0.045
_refine_ls_extinction_method none
_refine_ls_goodness_of_fit_ref 1.005
_refine_ls_hydrogen_treatment mixed
_refine_ls_matrix_type full
_refine_ls_number_parameters 137
_refine_ls_number_reflns 2267
_refine_ls_number_restraints 0
_refine_ls_restrained_S_all 1.005
_refine_ls_R_factor_all 0.0800
_refine_ls_R_factor_gt 0.0421
_refine_ls_shift/su_max 0.000
_refine_ls_shift/su_mean 0.000
_refine_ls_structure_factor_coef Fsqd
_refine_ls_weighting_details 'calc w=1/[\s^2^(Fo^2^)+(0.0522P)^2^+0.0000P] where P=(Fo^2^+2Fc^2^)/3'
_refine_ls_weighting_scheme calc
_refine_ls_wR_factor_gt 0.0923
_refine_ls_wR_factor_ref 0.1007
_reflns_number_gt 1489
_reflns_number_total 2267
_reflns_threshold_expression >2\s(I)
_cod_data_source_file cg900495ssup1.cif
_cod_data_source_block asadiox150K
_cod_depositor_comments
;
The following automatic conversions were performed:

'_symmetry_cell_setting' value 'Monoclinic' changed to 'monoclinic'
according to /home/saulius/struct/CIF-dictionaries/cif_core.dic
dictionary named 'cif_core.dic' version 2.4.2 from 2011-04-26.

Automatic conversion script
Id: cif_fix_values 1891 2012-01-12 08:04:46Z andrius 

The following automatic conversions were performed:

'_exptl_crystal_density_meas' value 'not measured' was changed to '?'
- the value is perceived as not measured.

Automatic conversion script
Id: cif_fix_values 3008 2015-01-20 13:52:24Z robertas 
;
_cod_original_sg_symbol_H-M P21/c
_cod_database_code 4509600

loop_
_symmetry_equiv_pos_as_xyz
'x, y, z'
'-x, y+1/2, -z+1/2'
'-x, -y, -z'
'x, -y-1/2, z-1/2'

loop_
_atom_site_label
_atom_site_type_symbol
_atom_site_fract_x
_atom_site_fract_y
_atom_site_fract_z
_atom_site_U_iso_or_equiv
_atom_site_adp_type
_atom_site_occupancy
_atom_site_symmetry_multiplicity
_atom_site_calc_flag
_atom_site_refinement_flags
O1 O 0.76411(8) 0.13757(15) 0.54660(10) 0.0292(3) Uani 1 1 d .
H1 H 0.8000 0.2382 0.5615 0.044 Uiso 1 1 calc R
O2 O 0.90763(7) 0.37462(15) 0.52919(9) 0.0260(3) Uani 1 1 d .
O3 O 0.98847(8) 0.29777(16) 0.38602(10) 0.0312(3) Uani 1 1 d .
H2 H 1.0187 0.4020 0.4164 0.047 Uiso 1 1 calc R
N1 N 0.69886(10) -0.4536(2) 0.28104(14) 0.0307(3) Uani 1 1 d .
C1 C 0.86305(10) 0.0768(2) 0.40189(13) 0.0204(3) Uani 1 1 d .
C2 C 0.78614(10) 0.0217(2) 0.45452(13) 0.0216(3) Uani 1 1 d .
C3 C 0.73205(10) -0.1539(2) 0.41469(14) 0.0236(3) Uani 1 1 d .
H3 H 0.6813 -0.1880 0.4496 0.028 Uiso 1 1 calc R
C4 C 0.75274(10) -0.2815(2) 0.32215(13) 0.0235(3) Uani 1 1 d .
C5 C 0.83048(11) -0.2285(2) 0.27132(14) 0.0255(3) Uani 1 1 d .
H5 H 0.8460 -0.3124 0.2111 0.031 Uiso 1 1 calc R
C6 C 0.88307(11) -0.0535(2) 0.31078(14) 0.0251(3) Uani 1 1 d .
H6 H 0.9339 -0.0201 0.2759 0.030 Uiso 1 1 calc R
C7 C 0.92052(10) 0.2600(2) 0.44376(13) 0.0221(3) Uani 1 1 d .
O4 O 0.47151(8) -0.46455(17) 0.61382(11) 0.0371(3) Uani 1 1 d .
C8 C 0.48103(12) -0.3053(2) 0.52922(16) 0.0345(4) Uani 1 1 d .
H8A H 0.5501 -0.2505 0.5653 0.041 Uiso 1 1 calc R
H8B H 0.4328 -0.2001 0.5285 0.041 Uiso 1 1 calc R
C9 C 0.45981(13) -0.3772(3) 0.38753(16) 0.0378(4) Uani 1 1 d .
H9A H 0.3892 -0.4239 0.3493 0.045 Uiso 1 1 calc R
H9B H 0.4682 -0.2678 0.3323 0.045 Uiso 1 1 calc R
H12 H 0.7138(13) -0.532(2) 0.2216(17) 0.037(5) Uiso 1 1 d .
H11 H 0.6520(13) -0.485(2) 0.3189(15) 0.032(4) Uiso 1 1 d .

loop_
_atom_site_aniso_label
_atom_site_aniso_U_11
_atom_site_aniso_U_22
_atom_site_aniso_U_33
_atom_site_aniso_U_23
_atom_site_aniso_U_13
_atom_site_aniso_U_12
O1 0.0352(6) 0.0256(6) 0.0358(6) -0.0074(5) 0.0237(5) -0.0063(5)
O2 0.0317(6) 0.0242(6) 0.0264(6) -0.0026(5) 0.0156(4) -0.0043(4)
O3 0.0415(6) 0.0296(6) 0.0323(6) -0.0083(5) 0.0252(5) -0.0144(5)
N1 0.0335(7) 0.0281(7) 0.0344(8) -0.0078(6) 0.0167(6) -0.0095(6)
C1 0.0233(7) 0.0208(8) 0.0183(7) 0.0026(6) 0.0089(6) 0.0000(6)
C2 0.0236(7) 0.0241(8) 0.0186(7) 0.0022(6) 0.0093(6) 0.0027(6)
C3 0.0220(7) 0.0266(8) 0.0243(7) 0.0027(6) 0.0108(6) -0.0020(6)
C4 0.0223(7) 0.0232(8) 0.0218(7) 0.0020(6) 0.0039(6) -0.0005(6)
C5 0.0296(8) 0.0267(8) 0.0219(7) -0.0051(6) 0.0111(6) -0.0023(6)
C6 0.0273(7) 0.0301(9) 0.0207(7) 0.0013(6) 0.0119(6) -0.0020(6)
C7 0.0272(7) 0.0233(8) 0.0180(7) 0.0031(6) 0.0107(6) -0.0002(6)
O4 0.0393(6) 0.0416(7) 0.0367(6) -0.0004(5) 0.0213(5) -0.0007(5)
C8 0.0323(8) 0.0320(9) 0.0416(9) -0.0004(8) 0.0161(7) -0.0011(7)
C9 0.0364(9) 0.0394(10) 0.0370(9) 0.0084(8) 0.0122(7) 0.0040(8)

loop_
_atom_type_symbol
_atom_type_description
_atom_type_scat_dispersion_real
_atom_type_scat_dispersion_imag
_atom_type_scat_source
C C 0.0033 0.0016 'International Tables Vol C Tables 4.2.6.8 and 6.1.1.4'
H H 0.0000 0.0000 'International Tables Vol C Tables 4.2.6.8 and 6.1.1.4'
N N 0.0061 0.0033 'International Tables Vol C Tables 4.2.6.8 and 6.1.1.4'
O O 0.0106 0.0060 'International Tables Vol C Tables 4.2.6.8 and 6.1.1.4'

loop_
_geom_angle_atom_site_label_1
_geom_angle_atom_site_label_2
_geom_angle_atom_site_label_3
_geom_angle
_geom_angle_site_symmetry_1
_geom_angle_site_symmetry_3
C2 O1 H1 109.5 . .
C7 O3 H2 109.5 . .
C4 N1 H12 119.0(10) . .
C4 N1 H11 117.1(10) . .
H12 N1 H11 123.8(14) . .
C6 C1 C2 117.83(12) . .
C6 C1 C7 121.34(12) . .
C2 C1 C7 120.82(12) . .
O1 C2 C3 118.07(11) . .
O1 C2 C1 121.43(12) . .
C3 C2 C1 120.49(12) . .
C2 C3 C4 120.70(12) . .
C2 C3 H3 119.7 . .
C4 C3 H3 119.7 . .
N1 C4 C3 121.07(13) . .
N1 C4 C5 120.01(13) . .
C3 C4 C5 118.92(13) . .
C6 C5 C4 119.86(13) . .
C6 C5 H5 120.1 . .
C4 C5 H5 120.1 . .
C5 C6 C1 122.19(12) . .
C5 C6 H6 118.9 . .
C1 C6 H6 118.9 . .
O2 C7 O3 121.76(12) . .
O2 C7 C1 122.81(11) . .
O3 C7 C1 115.43(12) . .
C8 O4 C9 109.89(11) . 3_646
O4 C8 C9 110.82(14) . .
O4 C8 H8A 109.5 . .
C9 C8 H8A 109.5 . .
O4 C8 H8B 109.5 . .
C9 C8 H8B 109.5 . .
H8A C8 H8B 108.1 . .
O4 C9 C8 110.57(13) 3_646 .
O4 C9 H9A 109.5 3_646 .
C8 C9 H9A 109.5 . .
O4 C9 H9B 109.5 3_646 .
C8 C9 H9B 109.5 . .
H9A C9 H9B 108.1 . .

loop_
_geom_bond_atom_site_label_1
_geom_bond_atom_site_label_2
_geom_bond_distance
_geom_bond_site_symmetry_2
O1 C2 1.3613(16) .
O1 H1 0.8200 .
O2 C7 1.2455(16) .
O3 C7 1.3149(16) .
O3 H2 0.8200 .
N1 C4 1.3605(18) .
N1 H12 0.898(16) .
N1 H11 0.899(16) .
C1 C6 1.3988(19) .
C1 C2 1.4145(18) .
C1 C7 1.446(2) .
C2 C3 1.380(2) .
C3 C4 1.4030(19) .
C3 H3 0.9300 .
C4 C5 1.409(2) .
C5 C6 1.367(2) .
C5 H5 0.9300 .
C6 H6 0.9300 .
O4 C8 1.4284(18) .
O4 C9 1.429(2) 3_646
C8 C9 1.500(2) .
C8 H8A 0.9700 .
C8 H8B 0.9700 .
C9 O4 1.429(2) 3_646
C9 H9A 0.9700 .
C9 H9B 0.9700 .

loop_
_geom_torsion_atom_site_label_1
_geom_torsion_atom_site_label_2
_geom_torsion_atom_site_label_3
_geom_torsion_atom_site_label_4
_geom_torsion
_geom_torsion_site_symmetry_1
_geom_torsion_site_symmetry_4
C6 C1 C2 O1 178.10(13) . .
C7 C1 C2 O1 -0.5(2) . .
C6 C1 C2 C3 -1.0(2) . .
C7 C1 C2 C3 -179.62(13) . .
O1 C2 C3 C4 -178.72(12) . .
C1 C2 C3 C4 0.4(2) . .
C2 C3 C4 N1 -179.15(13) . .
C2 C3 C4 C5 0.6(2) . .
N1 C4 C5 C6 178.70(13) . .
C3 C4 C5 C6 -1.1(2) . .
C4 C5 C6 C1 0.5(2) . .
C2 C1 C6 C5 0.6(2) . .
C7 C1 C6 C5 179.15(13) . .
C6 C1 C7 O2 -176.73(13) . .
C2 C1 C7 O2 1.8(2) . .
C6 C1 C7 O3 2.8(2) . .
C2 C1 C7 O3 -178.63(12) . .
C9 O4 C8 C9 57.49(18) 3_646 .
O4 C8 C9 O4 -57.89(17) . 3_646
